data_7029812
loop_
_publ_author_name
'Zhang, Lei'
'Kuang, Xiaofei'
'Wu, Xiaoyuan'
'Yang, Wenbin'
'Lu, Canzhong'

_publ_section_title
;
 Supramolecular interactions induced hinge-like motion of a metal-organic
 framework accompanied by anisotropic thermal expansion.
;
_journal_issue 19
_journal_name_full 'Dalton transactions (Cambridge, England : 2003)'
_journal_page_first 7146
_journal_page_last 7152
_journal_paper_doi 10.1039/c3dt53580k
_journal_volume 43
_journal_year 2014
_chemical_formula_sum 'C72 H48 Ag4 Mo8 N24 O26'
_chemical_formula_weight 2864.34
_chemical_name_systematic
; 
 ? 
;
_space_group_IT_number 15
_symmetry_cell_setting monoclinic
_symmetry_space_group_name_Hall '-C 2yc'
_symmetry_space_group_name_H-M 'C 1 2/c 1'
_atom_sites_solution_hydrogens geom
_atom_sites_solution_primary direct
_atom_sites_solution_secondary difmap
_audit_creation_method SHELXL-97
_cell_angle_alpha 90.00
_cell_angle_beta 115.203(5)
_cell_angle_gamma 90.00
_cell_formula_units_Z 4
_cell_length_a 21.9943(8)
_cell_length_b 16.5773(6)
_cell_length_c 25.5580(15)
_cell_measurement_reflns_used 11495
_cell_measurement_temperature 370.01(10)
_cell_measurement_theta_max 28.8640
_cell_measurement_theta_min 3.2020
_cell_volume 8431.5(7)
_computing_structure_refinement 'SHELXL-97 (Sheldrick, 1997)'
_computing_structure_solution 'SHELXS-97 (Sheldrick, 1990)'
_diffrn_ambient_temperature 370.01(10)
_diffrn_detector_area_resol_mean 10.3503
_diffrn_measured_fraction_theta_full 0.958
_diffrn_measured_fraction_theta_max 0.958
_diffrn_measurement_device_type 'SuperNova, Dual, Cu at zero, Atlas'
_diffrn_measurement_method '\w scans'
_diffrn_radiation_monochromator mirror
_diffrn_radiation_source 'SuperNova (Mo) X-ray Source'
_diffrn_radiation_type MoK\a
_diffrn_radiation_wavelength 0.71073
_diffrn_reflns_av_R_equivalents 0.0314
_diffrn_reflns_av_sigmaI/netI 0.0386
_diffrn_reflns_limit_h_max 26
_diffrn_reflns_limit_h_min -26
_diffrn_reflns_limit_k_max 19
_diffrn_reflns_limit_k_min -14
_diffrn_reflns_limit_l_max 30
_diffrn_reflns_limit_l_min -27
_diffrn_reflns_number 18204
_diffrn_reflns_theta_full 25.00
_diffrn_reflns_theta_max 25.00
_diffrn_reflns_theta_min 3.07
_exptl_absorpt_coefficient_mu 2.145
_exptl_absorpt_correction_T_max 1.00000
_exptl_absorpt_correction_T_min 0.48220
_exptl_absorpt_correction_type multi-scan
_exptl_crystal_colour brown
_exptl_crystal_density_diffrn 2.256
_exptl_crystal_density_method 'not measured'
_exptl_crystal_description block-like
_exptl_crystal_F_000 5520
_exptl_crystal_size_max 0.33
_exptl_crystal_size_mid 0.11
_exptl_crystal_size_min 0.07
_refine_diff_density_max 1.957
_refine_diff_density_min -0.865
_refine_diff_density_rms 0.149
_refine_ls_extinction_method none
_refine_ls_goodness_of_fit_ref 1.069
_refine_ls_hydrogen_treatment constr
_refine_ls_matrix_type full
_refine_ls_number_parameters 605
_refine_ls_number_reflns 7121
_refine_ls_number_restraints 0
_refine_ls_restrained_S_all 1.069
_refine_ls_R_factor_all 0.0590
_refine_ls_R_factor_gt 0.0461
_refine_ls_shift/su_max 0.001
_refine_ls_shift/su_mean 0.000
_refine_ls_structure_factor_coef Fsqd
_refine_ls_weighting_details 'calc w=1/[\s^2^(Fo^2^)+(0.0727P)^2^+60.6942P] where P=(Fo^2^+2Fc^2^)/3'
_refine_ls_weighting_scheme calc
_refine_ls_wR_factor_gt 0.1293
_refine_ls_wR_factor_ref 0.1414
_reflns_number_gt 5704
_reflns_number_total 7121
_reflns_threshold_expression >2sigma(I)
_cod_data_source_file c3dt53580k2.cif
_cod_data_source_block B_370K
_cod_depositor_comments
;Adding full bibliography for
 ./tmp-cod-update-bibliographies-12899/cifs/7029812.cif.
;
_cod_original_sg_symbol_H-M C2/c
_cod_database_code 7029812

loop_
_symmetry_equiv_pos_as_xyz
'x, y, z'
'-x, y, -z+1/2'
'x+1/2, y+1/2, z'
'-x+1/2, y+1/2, -z+1/2'
'-x, -y, -z'
'x, -y, z-1/2'
'-x+1/2, -y+1/2, -z'
'x+1/2, -y+1/2, z-1/2'

loop_
_atom_site_label
_atom_site_type_symbol
_atom_site_fract_x
_atom_site_fract_y
_atom_site_fract_z
_atom_site_U_iso_or_equiv
_atom_site_adp_type
_atom_site_occupancy
_atom_site_symmetry_multiplicity
_atom_site_calc_flag
_atom_site_refinement_flags
Ag1 Ag -0.15573(3) 0.45714(4) -0.63270(3) 0.0489(2) Uani 1 1 d .
Ag2 Ag -0.17772(3) 0.75492(5) -0.13323(3) 0.0551(2) Uani 1 1 d .
C10 C 0.0978(3) 0.9708(4) -0.0004(3) 0.0278(14) Uani 1 1 d .
C17 C -0.2025(3) 0.5841(4) -0.4958(3) 0.0331(15) Uani 1 1 d .
H17A H -0.1803 0.5882 -0.4558 0.040 Uiso 1 1 calc R
C18 C 0.0034(3) 0.8846(4) -0.0048(3) 0.0341(16) Uani 1 1 d .
H18A H 0.0229 0.8834 0.0354 0.041 Uiso 1 1 calc R
C19 C 0.2773(4) 1.1378(5) 0.0086(3) 0.0395(17) Uani 1 1 d .
H19A H 0.2983 1.1338 0.0487 0.047 Uiso 1 1 calc R
C21 C 0.1817(3) 1.0522(4) 0.0057(3) 0.0302(15) Uani 1 1 d .
C22 C -0.2902(3) 0.7264(4) -0.4136(3) 0.0296(15) Uani 1 1 d .
C23 C -0.4402(3) 0.8014(4) -0.5317(3) 0.0301(15) Uani 1 1 d .
C24 C -0.4670(4) 0.8112(5) -0.5898(3) 0.0414(18) Uani 1 1 d .
H24A H -0.4454 0.7901 -0.6110 0.050 Uiso 1 1 calc R
C25 C -0.3767(3) 0.7563(4) -0.4991(3) 0.0280(14) Uani 1 1 d .
C26 C -0.0560(4) 0.8441(4) -0.0365(3) 0.0352(16) Uani 1 1 d .
H26A H -0.0758 0.8155 -0.0165 0.042 Uiso 1 1 calc R
C29 C 0.0331(3) 0.9272(4) -0.0346(3) 0.0293(14) Uani 1 1 d .
C30 C 0.2199(3) 1.1532(5) -0.1089(3) 0.0358(16) Uani 1 1 d .
H30A H 0.2002 1.1581 -0.1489 0.043 Uiso 1 1 calc R
C32 C 0.1791(4) 0.9563(5) 0.1800(3) 0.049(2) Uani 1 1 d .
H32A H 0.1350 0.9388 0.1599 0.058 Uiso 1 1 calc R
C33 C -0.2646(4) 0.5644(4) -0.6123(3) 0.0381(17) Uani 1 1 d .
H33A H -0.2862 0.5575 -0.6522 0.046 Uiso 1 1 calc R
C34 C -0.2568(3) 0.7369(4) -0.3495(3) 0.0324(15) Uani 1 1 d .
C35 C 0.1801(3) 1.0020(4) 0.0866(3) 0.0319(15) Uani 1 1 d .
C37 C 0.2149(3) 1.1013(4) -0.0232(3) 0.0289(15) Uani 1 1 d .
C39 C -0.2643(3) 0.6210(4) -0.5263(3) 0.0315(15) Uani 1 1 d .
C40 C -0.4744(4) 0.8356(5) -0.5020(3) 0.0405(18) Uani 1 1 d .
H40A H -0.4569 0.8319 -0.4619 0.049 Uiso 1 1 calc R
C42 C 0.2122(3) 0.9920(5) 0.1511(3) 0.0359(16) Uani 1 1 d .
C43 C 0.1859(3) 1.1107(4) -0.0827(3) 0.0324(15) Uani 1 1 d .
H43A H 0.1439 1.0886 -0.1050 0.039 Uiso 1 1 calc R
C44 C -0.2960(4) 0.6093(4) -0.5858(3) 0.0359(16) Uani 1 1 d .
H44A H -0.3381 0.6316 -0.6075 0.043 Uiso 1 1 calc R
C45 C 0.3073(4) 1.1805(5) -0.0215(3) 0.0423(18) Uani 1 1 d .
H45A H 0.3485 1.2054 -0.0004 0.051 Uiso 1 1 calc R
C46 C -0.2950(3) 0.6721(4) -0.4962(3) 0.0295(15) Uani 1 1 d .
C47 C -0.5268(4) 0.8529(5) -0.6173(3) 0.0408(18) Uani 1 1 d .
H47A H -0.5441 0.8604 -0.6571 0.049 Uiso 1 1 calc R
C48 C -0.1749(4) 0.5411(4) -0.5266(3) 0.0358(16) Uani 1 1 d .
H48A H -0.1328 0.5181 -0.5061 0.043 Uiso 1 1 calc R
C49 C -0.5332(4) 0.8742(5) -0.5322(3) 0.045(2) Uani 1 1 d .
H49A H -0.5556 0.8960 -0.5118 0.054 Uiso 1 1 calc R
C51 C 0.0020(4) 0.9276(5) -0.0941(3) 0.0401(17) Uani 1 1 d .
H51A H 0.0198 0.9570 -0.1153 0.048 Uiso 1 1 calc R
C52 C 0.3067(4) 1.0053(6) 0.2414(4) 0.053(2) Uani 1 1 d .
H52A H 0.3508 1.0225 0.2622 0.064 Uiso 1 1 calc R
C54 C -0.0560(4) 0.8837(5) -0.1214(3) 0.0433(18) Uani 1 1 d .
H54A H -0.0753 0.8819 -0.1616 0.052 Uiso 1 1 calc R
C55 C 0.2117(4) 0.9466(6) 0.2392(3) 0.055(2) Uani 1 1 d .
H55A H 0.1888 0.9219 0.2583 0.066 Uiso 1 1 calc R
C56 C -0.2851(4) 0.7882(5) -0.3229(3) 0.046(2) Uani 1 1 d .
H56A H -0.3237 0.8175 -0.3447 0.055 Uiso 1 1 calc R
C57 C -0.2546(4) 0.7946(5) -0.2636(3) 0.050(2) Uani 1 1 d .
H57A H -0.2737 0.8288 -0.2459 0.060 Uiso 1 1 calc R
C58 C 0.2776(4) 1.0163(5) 0.1818(3) 0.0443(19) Uani 1 1 d .
H58A H 0.3016 1.0395 0.1633 0.053 Uiso 1 1 calc R
C59 C -0.1717(4) 0.7089(6) -0.2567(4) 0.058(2) Uani 1 1 d .
H59A H -0.1322 0.6817 -0.2341 0.069 Uiso 1 1 calc R
C60 C -0.1978(4) 0.6994(5) -0.3159(4) 0.048(2) Uani 1 1 d .
H60A H -0.1757 0.6681 -0.3326 0.058 Uiso 1 1 calc R
N1 N -0.2044(3) 0.5304(3) -0.5833(3) 0.0350(14) Uani 1 1 d .
N2 N -0.5606(3) 0.8827(4) -0.5890(3) 0.0395(14) Uani 1 1 d .
N3 N -0.1992(3) 0.7543(5) -0.2303(3) 0.0502(18) Uani 1 1 d .
N4 N -0.2622(3) 0.6773(4) -0.4382(3) 0.0347(14) Uani 1 1 d .
N5 N -0.3522(3) 0.7100(4) -0.5288(2) 0.0331(13) Uani 1 1 d .
N6 N -0.3475(3) 0.7666(4) -0.4420(2) 0.0352(14) Uani 1 1 d .
N7 N -0.0865(3) 0.8436(4) -0.0941(3) 0.0374(14) Uani 1 1 d .
N8 N 0.2753(3) 0.9715(4) 0.2703(3) 0.0479(17) Uani 1 1 d .
N9 N 0.2797(3) 1.1871(4) -0.0787(3) 0.0361(14) Uani 1 1 d .
N10 N 0.1257(3) 1.0127(3) -0.0282(2) 0.0310(13) Uani 1 1 d .
N11 N 0.1229(3) 0.9632(4) 0.0577(2) 0.0343(13) Uani 1 1 d .
N12 N 0.2111(3) 1.0498(4) 0.0636(3) 0.0372(14) Uani 1 1 d .
Mo1 Mo 0.0000 0.46468(7) -0.7500 0.0535(3) Uani 1 2 d S
Mo2 Mo -0.00128(3) 0.58975(4) -0.63920(2) 0.03219(17) Uani 1 1 d .
Mo3 Mo -0.00875(3) 0.79075(4) -0.64289(3) 0.03417(18) Uani 1 1 d .
Mo4 Mo 0.0000 0.90713(7) -0.7500 0.0506(3) Uani 1 2 d S
Mo5 Mo -0.09193(3) 0.69287(4) -0.79041(3) 0.03198(17) Uani 1 1 d .
O1 O 0.0626(6) 0.4018(7) -0.7073(6) 0.163(6) Uani 1 1 d .
O2 O -0.0340(3) 0.5143(4) -0.7059(3) 0.0604(16) Uani 1 1 d .
O3 O 0.0527(3) 0.5278(5) -0.5860(3) 0.076(2) Uani 1 1 d .
O4 O -0.0729(3) 0.5819(4) -0.6305(3) 0.0664(18) Uani 1 1 d .
O5 O 0.0329(3) 0.6897(4) -0.6064(3) 0.0573(16) Uani 1 1 d .
O6 O -0.0513(4) 0.6865(4) -0.7143(3) 0.0645(17) Uani 1 1 d .
O7 O -0.0757(3) 0.6045(4) -0.8230(3) 0.0674(18) Uani 1 1 d .
O8 O -0.1761(3) 0.6971(4) -0.8168(3) 0.0650(18) Uani 1 1 d .
O9 O -0.0779(3) 0.7871(5) -0.6297(3) 0.0729(19) Uani 1 1 d .
O10 O 0.0430(4) 0.8522(5) -0.5920(3) 0.080(2) Uani 1 1 d .
O11 O -0.0476(3) 0.8583(4) -0.7116(3) 0.0657(17) Uani 1 1 d .
O12 O -0.0655(3) 0.7809(4) -0.8165(3) 0.0599(16) Uani 1 1 d .
O13 O 0.0579(4) 0.9664(5) -0.7016(3) 0.093(2) Uani 1 1 d .

loop_
_atom_site_aniso_label
_atom_site_aniso_U_11
_atom_site_aniso_U_22
_atom_site_aniso_U_33
_atom_site_aniso_U_23
_atom_site_aniso_U_13
_atom_site_aniso_U_12
Ag1 0.0395(4) 0.0700(5) 0.0335(3) 0.0046(3) 0.0120(3) 0.0206(3)
Ag2 0.0551(4) 0.0750(5) 0.0332(4) 0.0010(3) 0.0169(3) -0.0266(3)
C10 0.027(3) 0.025(3) 0.029(4) -0.002(3) 0.011(3) 0.005(3)
C17 0.027(4) 0.038(4) 0.033(4) 0.000(3) 0.011(3) 0.004(3)
C18 0.033(4) 0.044(4) 0.024(4) -0.002(3) 0.012(3) -0.004(3)
C19 0.040(4) 0.048(5) 0.028(4) -0.001(3) 0.012(3) -0.014(3)
C21 0.028(4) 0.026(3) 0.035(4) -0.003(3) 0.012(3) -0.003(3)
C22 0.031(4) 0.032(4) 0.027(4) 0.003(3) 0.013(3) 0.005(3)
C23 0.028(4) 0.034(4) 0.026(4) 0.006(3) 0.010(3) 0.005(3)
C24 0.037(4) 0.057(5) 0.030(4) -0.002(3) 0.015(4) 0.008(4)
C25 0.029(3) 0.029(3) 0.028(4) 0.004(3) 0.013(3) 0.001(3)
C26 0.035(4) 0.036(4) 0.035(4) 0.001(3) 0.016(4) -0.009(3)
C29 0.026(3) 0.034(4) 0.024(4) 0.003(3) 0.007(3) 0.002(3)
C30 0.028(4) 0.045(4) 0.030(4) 0.008(3) 0.008(3) 0.002(3)
C32 0.032(4) 0.072(6) 0.034(4) 0.008(4) 0.006(4) -0.006(4)
C33 0.043(4) 0.042(4) 0.030(4) -0.004(3) 0.017(4) 0.005(3)
C34 0.035(4) 0.036(4) 0.026(4) 0.002(3) 0.012(3) 0.003(3)
C35 0.030(4) 0.036(4) 0.027(4) 0.001(3) 0.009(3) 0.002(3)
C37 0.028(3) 0.028(3) 0.035(4) 0.000(3) 0.017(3) -0.002(3)
C39 0.035(4) 0.027(3) 0.036(4) 0.000(3) 0.018(3) 0.001(3)
C40 0.038(4) 0.058(5) 0.024(4) -0.001(3) 0.012(3) 0.014(4)
C42 0.034(4) 0.046(4) 0.023(4) 0.002(3) 0.008(3) -0.005(3)
C43 0.026(3) 0.035(4) 0.032(4) 0.005(3) 0.009(3) -0.002(3)
C44 0.034(4) 0.034(4) 0.035(4) 0.009(3) 0.010(3) 0.008(3)
C45 0.032(4) 0.050(5) 0.040(5) 0.002(4) 0.012(4) -0.011(3)
C46 0.028(4) 0.027(3) 0.035(4) 0.004(3) 0.015(3) 0.000(3)
C47 0.034(4) 0.059(5) 0.027(4) 0.001(3) 0.011(3) 0.007(4)
C48 0.031(4) 0.043(4) 0.034(4) 0.000(3) 0.013(3) 0.004(3)
C49 0.040(4) 0.062(5) 0.035(4) 0.000(4) 0.017(4) 0.021(4)
C51 0.043(4) 0.043(4) 0.037(4) 0.004(3) 0.020(4) -0.007(3)
C52 0.036(4) 0.071(6) 0.038(5) 0.000(4) 0.001(4) -0.008(4)
C54 0.039(4) 0.059(5) 0.028(4) 0.001(4) 0.011(4) -0.010(4)
C55 0.045(5) 0.089(7) 0.029(4) 0.015(4) 0.012(4) -0.006(4)
C56 0.038(4) 0.067(6) 0.033(4) 0.005(4) 0.017(4) 0.019(4)
C57 0.054(5) 0.062(5) 0.035(5) -0.004(4) 0.021(4) 0.008(4)
C58 0.039(4) 0.048(5) 0.038(4) 0.005(4) 0.009(4) -0.013(4)
C59 0.043(5) 0.089(7) 0.031(5) 0.009(4) 0.006(4) 0.021(5)
C60 0.046(5) 0.058(5) 0.038(5) -0.002(4) 0.015(4) 0.019(4)
N1 0.037(3) 0.034(3) 0.038(4) -0.001(3) 0.019(3) 0.006(3)
N2 0.031(3) 0.050(4) 0.031(3) 0.004(3) 0.007(3) 0.011(3)
N3 0.049(4) 0.072(5) 0.027(3) -0.002(3) 0.014(3) 0.003(4)
N4 0.026(3) 0.046(4) 0.029(3) 0.000(3) 0.009(3) 0.007(3)
N5 0.031(3) 0.039(3) 0.028(3) -0.003(3) 0.011(3) 0.000(3)
N6 0.033(3) 0.042(4) 0.031(3) 0.004(3) 0.014(3) 0.009(3)
N7 0.033(3) 0.043(4) 0.034(4) -0.007(3) 0.011(3) -0.009(3)
N8 0.043(4) 0.063(5) 0.028(3) 0.003(3) 0.005(3) -0.002(3)
N9 0.037(3) 0.036(3) 0.036(4) 0.005(3) 0.016(3) -0.003(3)
N10 0.027(3) 0.034(3) 0.029(3) 0.001(2) 0.010(3) -0.005(2)
N11 0.031(3) 0.039(3) 0.029(3) 0.001(3) 0.010(3) -0.004(3)
N12 0.032(3) 0.046(4) 0.031(3) -0.001(3) 0.011(3) -0.008(3)
Mo1 0.0601(7) 0.0574(7) 0.0635(7) 0.000 0.0460(6) 0.000
Mo2 0.0343(3) 0.0387(4) 0.0231(3) 0.0017(2) 0.0117(3) -0.0001(3)
Mo3 0.0413(4) 0.0358(4) 0.0298(4) -0.0063(3) 0.0193(3) 0.0002(3)
Mo4 0.0497(6) 0.0691(7) 0.0325(5) 0.000 0.0171(5) 0.000
Mo5 0.0268(3) 0.0338(3) 0.0321(4) 0.0039(3) 0.0094(3) 0.0004(2)
O1 0.189(11) 0.132(9) 0.231(13) 0.099(9) 0.151(11) 0.111(8)
O2 0.078(4) 0.053(4) 0.052(4) -0.003(3) 0.029(3) 0.001(3)
O3 0.062(4) 0.093(5) 0.058(4) 0.028(4) 0.011(4) 0.012(4)
O4 0.059(4) 0.085(5) 0.058(4) -0.004(4) 0.028(3) -0.019(3)
O5 0.059(4) 0.064(4) 0.049(4) -0.002(3) 0.023(3) -0.005(3)
O6 0.085(5) 0.061(4) 0.038(3) 0.001(3) 0.017(3) 0.004(3)
O7 0.074(4) 0.071(4) 0.070(4) -0.019(3) 0.042(4) -0.027(3)
O8 0.034(3) 0.066(4) 0.086(5) 0.027(4) 0.017(3) 0.002(3)
O9 0.065(4) 0.084(5) 0.081(5) 0.000(4) 0.042(4) 0.005(4)
O10 0.081(5) 0.104(6) 0.064(4) -0.035(4) 0.041(4) -0.040(4)
O11 0.073(4) 0.068(4) 0.064(4) -0.001(3) 0.037(4) 0.013(3)
O12 0.063(4) 0.061(4) 0.070(4) 0.005(3) 0.043(4) 0.005(3)
O13 0.101(6) 0.085(6) 0.076(5) -0.008(4) 0.021(5) -0.001(5)

loop_
_atom_type_symbol
_atom_type_description
_atom_type_scat_dispersion_real
_atom_type_scat_dispersion_imag
_atom_type_scat_source
C C 0.0033 0.0016 'International Tables Vol C Tables 4.2.6.8 and 6.1.1.4'
H H 0.0000 0.0000 'International Tables Vol C Tables 4.2.6.8 and 6.1.1.4'
N N 0.0061 0.0033 'International Tables Vol C Tables 4.2.6.8 and 6.1.1.4'
O O 0.0106 0.0060 'International Tables Vol C Tables 4.2.6.8 and 6.1.1.4'
Mo Mo -1.6832 0.6857 'International Tables Vol C Tables 4.2.6.8 and 6.1.1.4'
Ag Ag -0.8971 1.1015 'International Tables Vol C Tables 4.2.6.8 and 6.1.1.4'

loop_
_geom_angle_atom_site_label_1
_geom_angle_atom_site_label_2
_geom_angle_atom_site_label_3
_geom_angle
_geom_angle_site_symmetry_1
_geom_angle_site_symmetry_3
N2 Ag1 N8 129.2(2) 3_545 3_444
N2 Ag1 N1 124.0(2) 3_545 .
N8 Ag1 N1 106.7(2) 3_444 .
N9 Ag2 N3 134.6(2) 3_445 .
N9 Ag2 N7 123.3(2) 3_445 .
N3 Ag2 N7 102.0(2) . .
N10 C10 N11 125.1(6) . .
N10 C10 C29 119.0(6) . .
N11 C10 C29 115.8(6) . .
C48 C17 C39 118.1(7) . .
C26 C18 C29 118.3(6) . .
C45 C19 C37 118.3(7) . .
N12 C21 N10 125.4(6) . .
N12 C21 C37 117.2(6) . .
N10 C21 C37 117.4(6) . .
N4 C22 N6 124.6(6) . .
N4 C22 C34 118.7(6) . .
N6 C22 C34 116.7(6) . .
C24 C23 C40 117.6(6) . .
C24 C23 C25 122.8(6) . .
C40 C23 C25 119.7(6) . .
C23 C24 C47 119.6(7) . .
N6 C25 N5 124.7(6) . .
N6 C25 C23 116.7(6) . .
N5 C25 C23 118.6(6) . .
N7 C26 C18 123.8(6) . .
C51 C29 C18 118.6(6) . .
C51 C29 C10 122.8(6) . .
C18 C29 C10 118.5(6) . .
N9 C30 C43 122.3(7) . .
C55 C32 C42 119.7(7) . .
N1 C33 C44 122.9(7) . .
C60 C34 C56 118.4(7) . .
C60 C34 C22 122.0(6) . .
C56 C34 C22 119.6(6) . .
N11 C35 N12 125.7(6) . .
N11 C35 C42 116.9(6) . .
N12 C35 C42 117.4(6) . .
C43 C37 C19 117.9(6) . .
C43 C37 C21 121.0(6) . .
C19 C37 C21 121.1(6) . .
C17 C39 C44 117.9(6) . .
C17 C39 C46 120.8(6) . .
C44 C39 C46 121.3(6) . .
C49 C40 C23 119.2(7) . .
C58 C42 C32 119.0(7) . .
C58 C42 C35 119.0(6) . .
C32 C42 C35 121.9(6) . .
C37 C43 C30 119.7(6) . .
C33 C44 C39 119.5(7) . .
N9 C45 C19 123.1(7) . .
N5 C46 N4 125.3(6) . .
N5 C46 C39 117.4(6) . .
N4 C46 C39 117.3(6) . .
N2 C47 C24 122.6(7) . .
N1 C48 C17 124.4(7) . .
N2 C49 C40 123.7(7) . .
C54 C51 C29 118.5(7) . .
N8 C52 C58 123.9(7) . .
N7 C54 C51 124.3(7) . .
N8 C55 C32 122.3(7) . .
C57 C56 C34 118.4(7) . .
N3 C57 C56 123.5(7) . .
C42 C58 C52 118.1(7) . .
N3 C59 C60 124.0(8) . .
C34 C60 C59 118.6(7) . .
C48 N1 C33 117.2(6) . .
C48 N1 Ag1 122.9(5) . .
C33 N1 Ag1 119.9(5) . .
C49 N2 C47 117.2(6) . .
C49 N2 Ag1 119.5(5) . 3_455
C47 N2 Ag1 123.0(5) . 3_455
C59 N3 C57 116.9(7) . .
C59 N3 Ag2 128.5(6) . .
C57 N3 Ag2 113.5(5) . .
C22 N4 C46 114.9(6) . .
C46 N5 C25 114.5(6) . .
C25 N6 C22 116.0(6) . .
C26 N7 C54 116.5(6) . .
C26 N7 Ag2 114.4(4) . .
C54 N7 Ag2 128.3(5) . .
C52 N8 C55 117.1(7) . .
C52 N8 Ag1 112.4(5) . 3_556
C55 N8 Ag1 130.3(5) . 3_556
C45 N9 C30 118.6(6) . .
C45 N9 Ag2 126.9(5) . 3
C30 N9 Ag2 114.5(5) . 3
C10 N10 C21 115.0(6) . .
C35 N11 C10 114.5(6) . .
C35 N12 C21 114.1(6) . .
O1 Mo1 O1 104.4(10) 2_553 .
O1 Mo1 O2 104.2(4) 2_553 .
O1 Mo1 O2 108.5(5) . .
O1 Mo1 O2 108.5(5) 2_553 2_553
O1 Mo1 O2 104.2(4) . 2_553
O2 Mo1 O2 125.4(4) . 2_553
O4 Mo2 O3 102.6(3) . .
O4 Mo2 O5 103.3(3) . .
O3 Mo2 O5 99.5(3) . .
O4 Mo2 O2 92.7(3) . .
O3 Mo2 O2 100.4(3) . .
O5 Mo2 O2 151.0(3) . .
O4 Mo2 O7 164.3(3) . 2_553
O3 Mo2 O7 90.7(3) . 2_553
O5 Mo2 O7 82.3(3) . 2_553
O2 Mo2 O7 76.6(3) . 2_553
O4 Mo2 O6 91.2(3) . .
O3 Mo2 O6 165.8(3) . .
O5 Mo2 O6 73.9(2) . .
O2 Mo2 O6 81.8(2) . .
O7 Mo2 O6 76.1(2) 2_553 .
O10 Mo3 O9 103.8(3) . .
O10 Mo3 O5 97.3(4) . .
O9 Mo3 O5 98.9(3) . .
O10 Mo3 O11 104.2(4) . .
O9 Mo3 O11 96.5(3) . .
O5 Mo3 O11 149.7(3) . .
O10 Mo3 O12 90.9(3) . 2_553
O9 Mo3 O12 164.8(3) . 2_553
O5 Mo3 O12 82.8(2) . 2_553
O11 Mo3 O12 75.8(2) . 2_553
O10 Mo3 O6 162.5(3) . .
O9 Mo3 O6 91.9(3) . .
O5 Mo3 O6 72.3(2) . .
O11 Mo3 O6 81.3(2) . .
O12 Mo3 O6 74.1(2) 2_553 .
O13 Mo4 O13 107.8(6) . 2_553
O13 Mo4 O11 102.8(4) . 2_553
O13 Mo4 O11 106.4(4) 2_553 2_553
O13 Mo4 O11 106.4(4) . .
O13 Mo4 O11 102.8(4) 2_553 .
O11 Mo4 O11 129.4(4) 2_553 .
O8 Mo5 O6 113.5(3) . .
O8 Mo5 O7 104.5(3) . .
O6 Mo5 O7 110.8(3) . .
O8 Mo5 O12 106.9(3) . .
O6 Mo5 O12 111.4(3) . .
O7 Mo5 O12 109.3(3) . .
Mo1 O2 Mo2 137.1(4) . .
Mo2 O5 Mo3 122.2(3) . .
Mo5 O6 Mo2 140.5(3) . .
Mo5 O6 Mo3 130.3(3) . .
Mo2 O6 Mo3 88.6(2) . .
Mo5 O7 Mo2 127.7(3) . 2_553
Mo4 O11 Mo3 125.9(3) . .
Mo5 O12 Mo3 129.2(3) . 2_553

loop_
_geom_bond_atom_site_label_1
_geom_bond_atom_site_label_2
_geom_bond_distance
_geom_bond_site_symmetry_2
Ag1 N2 2.271(6) 3_545
Ag1 N8 2.302(6) 3_444
Ag1 N1 2.315(5) .
Ag2 N9 2.279(6) 3_445
Ag2 N3 2.318(6) .
Ag2 N7 2.340(6) .
C10 N10 1.315(8) .
C10 N11 1.352(9) .
C10 C29 1.501(9) .
C17 C48 1.378(9) .
C17 C39 1.389(9) .
C18 C26 1.383(10) .
C18 C29 1.389(9) .
C19 C45 1.399(10) .
C19 C37 1.401(10) .
C21 N12 1.339(9) .
C21 N10 1.337(9) .
C21 C37 1.484(9) .
C22 N4 1.330(9) .
C22 N6 1.334(9) .
C22 C34 1.492(9) .
C23 C24 1.354(10) .
C23 C40 1.396(9) .
C23 C25 1.487(9) .
C24 C47 1.383(10) .
C25 N6 1.331(9) .
C25 N5 1.343(8) .
C26 N7 1.332(9) .
C29 C51 1.376(10) .
C30 N9 1.334(9) .
C30 C43 1.390(9) .
C32 C55 1.380(11) .
C32 C42 1.374(10) .
C33 N1 1.337(9) .
C33 C44 1.374(10) .
C34 C60 1.362(10) .
C34 C56 1.390(10) .
C35 N11 1.323(9) .
C35 N12 1.336(9) .
C35 C42 1.499(10) .
C37 C43 1.383(9) .
C39 C44 1.390(10) .
C39 C46 1.486(9) .
C40 C49 1.352(10) .
C42 C58 1.372(10) .
C45 N9 1.327(10) .
C46 N5 1.334(9) .
C46 N4 1.347(9) .
C47 N2 1.332(9) .
C48 N1 1.325(9) .
C49 N2 1.322(9) .
C51 C54 1.373(10) .
C52 N8 1.333(10) .
C52 C58 1.390(11) .
C54 N7 1.335(9) .
C55 N8 1.347(10) .
C56 C57 1.375(11) .
C57 N3 1.331(11) .
C59 N3 1.319(11) .
C59 C60 1.381(11) .
N2 Ag1 2.271(6) 3_455
N8 Ag1 2.302(6) 3_556
N9 Ag2 2.279(6) 3
Mo1 O1 1.701(10) 2_553
Mo1 O1 1.701(10) .
Mo1 O2 1.796(6) .
Mo1 O2 1.796(6) 2_553
Mo2 O4 1.686(6) .
Mo2 O3 1.714(6) .
Mo2 O5 1.864(6) .
Mo2 O2 1.985(6) .
Mo2 O7 2.292(6) 2_553
Mo2 O6 2.381(6) .
Mo3 O10 1.663(6) .
Mo3 O9 1.694(6) .
Mo3 O5 1.946(6) .
Mo3 O11 1.947(7) .
Mo3 O12 2.284(6) 2_553
Mo3 O6 2.395(6) .
Mo4 O13 1.666(8) .
Mo4 O13 1.666(8) 2_553
Mo4 O11 1.894(6) 2_553
Mo4 O11 1.894(6) .
Mo5 O8 1.681(6) .
Mo5 O6 1.764(6) .
Mo5 O7 1.795(7) .
Mo5 O12 1.801(6) .
O7 Mo2 2.292(6) 2_553
O12 Mo3 2.284(6) 2_553
